data_1515618
loop_
_publ_author_name
'Leon, Rafael'
'Jawalekar, Anup'
'Redert, Thomas'
'Gaunt, Matthew J.'

_publ_section_title
;
 Catalytic enantioselective assembly of complex molecules containing
 embedded quaternary stereogenic centres from simple anisidine derivatives
;
_journal_issue 8
_journal_name_full 'Chemical Science'
_journal_page_first 1487
_journal_paper_doi 10.1039/c1sc00218j
_journal_volume 2
_journal_year 2011
_chemical_absolute_configuration
;
Flack parameter -0.038(16).
;
_chemical_formula_moiety 'C19 H16 I N O3'
_chemical_formula_sum 'C19 H16 I N O3'
_chemical_formula_weight 433.23
_chemical_name_systematic
;
?
;
_space_group_IT_number 19
_symmetry_cell_setting orthorhombic
_symmetry_space_group_name_Hall 'P 2ac 2ab'
_symmetry_space_group_name_H-M 'P 21 21 21'
_atom_sites_solution_hydrogens geom
_atom_sites_solution_primary direct
_atom_sites_solution_secondary difmap
_audit_creation_method SHELXL-97
_cell_angle_alpha 90.00
_cell_angle_beta 90.00
_cell_angle_gamma 90.00
_cell_formula_units_Z 4
_cell_length_a 7.0652(1)
_cell_length_b 11.0639(2)
_cell_length_c 22.7750(5)
_cell_measurement_reflns_used 9894
_cell_measurement_temperature 180(2)
_cell_measurement_theta_max 27.48
_cell_measurement_theta_min 1.02
_cell_volume 1780.29(6)
_computing_cell_refinement 'HKL Scalepack (Otwinowski & Minor 1997)'
_computing_data_collection 'Collect (Nonius B.V. 1998)'
_computing_data_reduction
;
HKL Denzo and Scalepack (Otwinowski & Minor 1997)
;
_computing_publication_material 'SHELXL-97 (Sheldrick 1997)'
_computing_structure_refinement 'SHELXL-97 (Sheldrick 1997)'
_computing_structure_solution 'SIR-92 (Altomare et al. 1994)'
_diffrn_ambient_temperature 180(2)
_diffrn_measured_fraction_theta_full 0.991
_diffrn_measured_fraction_theta_max 0.991
_diffrn_measurement_device_type 'Nonius Kappa CCD'
_diffrn_measurement_method 'Thin slice \w and \f scans'
_diffrn_radiation_source 'fine-focus sealed tube'
_diffrn_radiation_type MoK\a
_diffrn_radiation_wavelength 0.71073
_diffrn_reflns_av_R_equivalents 0.0243
_diffrn_reflns_av_sigmaI/netI 0.0315
_diffrn_reflns_limit_h_max 9
_diffrn_reflns_limit_h_min -7
_diffrn_reflns_limit_k_max 14
_diffrn_reflns_limit_k_min -14
_diffrn_reflns_limit_l_max 29
_diffrn_reflns_limit_l_min -29
_diffrn_reflns_number 9602
_diffrn_reflns_theta_full 27.48
_diffrn_reflns_theta_max 27.48
_diffrn_reflns_theta_min 3.54
_exptl_absorpt_coefficient_mu 1.814
_exptl_absorpt_correction_T_max 0.884
_exptl_absorpt_correction_T_min 0.814
_exptl_absorpt_correction_type multi-scan
_exptl_absorpt_process_details
;
multi-scan from symmetry-related measurements
Sortav (Blessing 1995)
;
_exptl_crystal_colour colourless
_exptl_crystal_density_diffrn 1.616
_exptl_crystal_density_method 'not measured'
_exptl_crystal_description block
_exptl_crystal_F_000 856
_exptl_crystal_size_max 0.18
_exptl_crystal_size_mid 0.16
_exptl_crystal_size_min 0.07
_refine_diff_density_max 0.393
_refine_diff_density_min -0.736
_refine_diff_density_rms 0.147
_refine_ls_abs_structure_details 'Flack H D (1983), Acta Cryst. A39, 876-881'
_refine_ls_abs_structure_Flack -0.038(16)
_refine_ls_extinction_method none
_refine_ls_goodness_of_fit_ref 1.179
_refine_ls_hydrogen_treatment constr
_refine_ls_matrix_type full
_refine_ls_number_parameters 217
_refine_ls_number_reflns 3890
_refine_ls_number_restraints 0
_refine_ls_restrained_S_all 1.179
_refine_ls_R_factor_all 0.0225
_refine_ls_R_factor_gt 0.0212
_refine_ls_shift/su_max 0.002
_refine_ls_shift/su_mean 0.000
_refine_ls_structure_factor_coef Fsqd
_refine_ls_weighting_details 'calc w=1/[\s^2^(Fo^2^)+(0.0172P)^2^+0.4379P] where P=(Fo^2^+2Fc^2^)/3'
_refine_ls_weighting_scheme calc
_refine_ls_wR_factor_gt 0.0539
_refine_ls_wR_factor_ref 0.0548
_reflns_number_gt 3770
_reflns_number_total 3890
_reflns_threshold_expression >2sigma(I)
_cod_data_source_file c1sc00218j.txt
_cod_data_source_block mg0906
_cod_original_sg_symbol_H-M P2(1)2(1)2(1)
_cod_database_code 1515618

loop_
_symmetry_equiv_pos_as_xyz
'x, y, z'
'-x+1/2, -y, z+1/2'
'x+1/2, -y+1/2, -z'
'-x, y+1/2, -z+1/2'

loop_
_atom_site_label
_atom_site_type_symbol
_atom_site_fract_x
_atom_site_fract_y
_atom_site_fract_z
_atom_site_U_iso_or_equiv
_atom_site_adp_type
_atom_site_occupancy
_atom_site_symmetry_multiplicity
_atom_site_calc_flag
_atom_site_refinement_flags
I1 I 0.52647(3) 0.553831(13) 0.137660(7) 0.03419(6) Uani 1 1 d .
N1 N 0.3319(3) 0.88441(19) 0.06631(10) 0.0298(5) Uani 1 1 d .
O1 O 0.2341(3) 0.69271(18) 0.04086(10) 0.0438(5) Uani 1 1 d .
O2 O 0.6458(4) 1.2361(2) -0.04810(12) 0.0631(7) Uani 1 1 d .
O3 O 0.6499(4) 1.29070(16) 0.14526(11) 0.0531(6) Uani 1 1 d .
C1 C 0.5665(3) 0.8309(2) 0.13303(11) 0.0250(5) Uani 1 1 d .
C2 C 0.4803(4) 0.7321(2) 0.11336(11) 0.0279(5) Uani 1 1 d .
C3 C 0.3337(4) 0.7618(2) 0.06899(12) 0.0317(6) Uani 1 1 d .
C4 C 0.2303(4) 0.9547(3) 0.02250(14) 0.0380(6) Uani 1 1 d .
H4A H 0.1532 1.0176 0.0420 0.046 Uiso 1 1 calc R
H4B H 0.1444 0.9014 0.0000 0.046 Uiso 1 1 calc R
C5 C 0.3715(5) 1.0129(3) -0.01839(14) 0.0379(7) Uani 1 1 d .
H5A H 0.3042 1.0659 -0.0465 0.046 Uiso 1 1 calc R
H5B H 0.4385 0.9497 -0.0410 0.046 Uiso 1 1 calc R
C6 C 0.5154(4) 1.0877(2) 0.01667(11) 0.0299(5) Uani 1 1 d .
H6 H 0.4475 1.1565 0.0358 0.036 Uiso 1 1 calc R
C6A C 0.6177(4) 1.0135(2) 0.06466(11) 0.0259(5) Uani 1 1 d .
H6A H 0.7058 0.9552 0.0452 0.031 Uiso 1 1 calc R
C7 C 0.7341(4) 1.1002(2) 0.10262(13) 0.0314(6) Uani 1 1 d .
H7A H 0.8144 1.0529 0.1298 0.038 Uiso 1 1 calc R
H7B H 0.8186 1.1485 0.0771 0.038 Uiso 1 1 calc R
C8 C 0.6094(4) 1.1842(2) 0.13756(14) 0.0361(6) Uani 1 1 d .
C9 C 0.4368(5) 1.1318(2) 0.16206(13) 0.0397(7) Uani 1 1 d .
H9 H 0.3638 1.1781 0.1889 0.048 Uiso 1 1 calc R
C10 C 0.3789(4) 1.0208(2) 0.14779(12) 0.0316(6) Uani 1 1 d .
H10 H 0.2695 0.9898 0.1669 0.038 Uiso 1 1 calc R
C10A C 0.4766(3) 0.94140(19) 0.10312(10) 0.0253(5) Uani 1 1 d .
C11 C 0.6559(5) 1.1379(3) -0.02609(14) 0.0437(7) Uani 1 1 d .
H11 H 0.7605 1.0884 -0.0365 0.052 Uiso 1 1 calc R
C1' C 0.7279(4) 0.8366(2) 0.17439(11) 0.0268(5) Uani 1 1 d .
C2' C 0.7163(5) 0.8961(3) 0.22814(13) 0.0369(6) Uani 1 1 d .
H2' H 0.6030 0.9369 0.2387 0.044 Uiso 1 1 calc R
C3' C 0.8683(5) 0.8961(3) 0.26623(14) 0.0486(8) Uani 1 1 d .
H3' H 0.8596 0.9378 0.3026 0.058 Uiso 1 1 calc R
C4' C 1.0325(5) 0.8361(3) 0.25180(14) 0.0506(8) Uani 1 1 d .
H4' H 1.1368 0.8363 0.2781 0.061 Uiso 1 1 calc R
C5' C 1.0452(5) 0.7757(3) 0.19911(16) 0.0484(8) Uani 1 1 d .
H5' H 1.1579 0.7333 0.1895 0.058 Uiso 1 1 calc R
C6' C 0.8951(4) 0.7764(2) 0.15995(13) 0.0362(6) Uani 1 1 d .
H6' H 0.9059 0.7358 0.1233 0.043 Uiso 1 1 calc R

loop_
_atom_site_aniso_label
_atom_site_aniso_U_11
_atom_site_aniso_U_22
_atom_site_aniso_U_33
_atom_site_aniso_U_23
_atom_site_aniso_U_13
_atom_site_aniso_U_12
I1 0.04966(10) 0.01688(8) 0.03604(9) 0.00227(6) 0.00973(7) 0.00026(7)
N1 0.0323(12) 0.0205(10) 0.0366(12) 0.0011(9) -0.0072(10) -0.0049(9)
O1 0.0501(13) 0.0281(10) 0.0533(13) -0.0066(10) -0.0096(10) -0.0115(10)
O2 0.0628(16) 0.0489(14) 0.0776(17) 0.0311(13) -0.0142(14) -0.0209(13)
O3 0.0754(16) 0.0180(9) 0.0659(15) -0.0073(9) -0.0273(15) 0.0000(9)
C1 0.0309(12) 0.0175(11) 0.0265(11) -0.0001(9) 0.0025(11) 0.0023(9)
C2 0.0367(13) 0.0183(11) 0.0287(11) -0.0004(9) 0.0026(11) 0.0004(11)
C3 0.0358(14) 0.0211(12) 0.0383(15) -0.0031(11) 0.0034(12) -0.0078(11)
C4 0.0360(14) 0.0314(14) 0.0465(16) 0.0034(13) -0.0157(13) -0.0051(13)
C5 0.0450(17) 0.0298(14) 0.0389(15) 0.0006(11) -0.0150(14) -0.0039(12)
C6 0.0343(13) 0.0209(11) 0.0345(12) 0.0020(9) -0.0043(11) -0.0001(10)
C6A 0.0267(12) 0.0176(11) 0.0334(13) -0.0009(9) -0.0022(10) -0.0003(9)
C7 0.0297(13) 0.0214(12) 0.0430(15) 0.0028(11) -0.0090(12) -0.0029(10)
C8 0.0490(16) 0.0178(12) 0.0414(14) -0.0033(12) -0.0176(15) 0.0017(11)
C9 0.0493(18) 0.0271(14) 0.0426(15) -0.0087(11) -0.0027(14) 0.0125(13)
C10 0.0322(13) 0.0254(13) 0.0371(15) -0.0032(10) 0.0027(12) 0.0072(10)
C10A 0.0289(11) 0.0161(10) 0.0308(12) -0.0029(9) -0.0038(9) 0.0009(12)
C11 0.0436(17) 0.0415(17) 0.0461(17) 0.0099(14) -0.0077(14) -0.0072(14)
C1' 0.0304(13) 0.0198(12) 0.0301(12) 0.0045(10) 0.0034(11) 0.0012(10)
C2' 0.0409(16) 0.0387(15) 0.0312(14) -0.0028(12) -0.0027(12) 0.0068(13)
C3' 0.054(2) 0.058(2) 0.0340(16) 0.0014(14) -0.0116(15) 0.0042(16)
C4' 0.0424(17) 0.0603(19) 0.0490(17) 0.0131(15) -0.0157(16) -0.0003(17)
C5' 0.0319(15) 0.0514(18) 0.0620(19) 0.0099(15) 0.0039(16) 0.0059(15)
C6' 0.0341(14) 0.0324(15) 0.0423(15) 0.0020(12) 0.0046(13) 0.0045(12)

loop_
_atom_type_symbol
_atom_type_description
_atom_type_scat_dispersion_real
_atom_type_scat_dispersion_imag
_atom_type_scat_source
C C 0.0033 0.0016 'International Tables Vol C Tables 4.2.6.8 and 6.1.1.4'
H H 0.0000 0.0000 'International Tables Vol C Tables 4.2.6.8 and 6.1.1.4'
N N 0.0061 0.0033 'International Tables Vol C Tables 4.2.6.8 and 6.1.1.4'
O O 0.0106 0.0060 'International Tables Vol C Tables 4.2.6.8 and 6.1.1.4'
I I -0.4742 1.8119 'International Tables Vol C Tables 4.2.6.8 and 6.1.1.4'

loop_
_geom_angle_atom_site_label_1
_geom_angle_atom_site_label_2
_geom_angle_atom_site_label_3
_geom_angle
C3 N1 C4 124.7(2)
C3 N1 C10A 113.4(2)
C4 N1 C10A 120.5(2)
C2 C1 C1' 127.1(2)
C2 C1 C10A 108.4(2)
C1' C1 C10A 124.5(2)
C1 C2 C3 111.5(2)
C1 C2 I1 128.3(2)
C3 C2 I1 120.13(17)
O1 C3 N1 126.6(3)
O1 C3 C2 128.4(2)
N1 C3 C2 105.0(2)
N1 C4 C5 109.0(2)
N1 C4 H4A 109.9
C5 C4 H4A 109.9
N1 C4 H4B 109.9
C5 C4 H4B 109.9
H4A C4 H4B 108.3
C4 C5 C6 110.3(2)
C4 C5 H5A 109.6
C6 C5 H5A 109.6
C4 C5 H5B 109.6
C6 C5 H5B 109.6
H5A C5 H5B 108.1
C11 C6 C5 107.5(2)
C11 C6 C6A 110.3(2)
C5 C6 C6A 113.0(2)
C11 C6 H6 108.7
C5 C6 H6 108.7
C6A C6 H6 108.7
C7 C6A C6 108.5(2)
C7 C6A C10A 110.4(2)
C6 C6A C10A 111.9(2)
C7 C6A H6A 108.7
C6 C6A H6A 108.7
C10A C6A H6A 108.7
C8 C7 C6A 111.7(2)
C8 C7 H7A 109.3
C6A C7 H7A 109.3
C8 C7 H7B 109.3
C6A C7 H7B 109.3
H7A C7 H7B 107.9
O3 C8 C9 121.4(3)
O3 C8 C7 122.1(3)
C9 C8 C7 116.4(2)
C10 C9 C8 121.9(3)
C10 C9 H9 119.1
C8 C9 H9 119.1
C9 C10 C10A 123.9(3)
C9 C10 H10 118.0
C10A C10 H10 118.0
N1 C10A C10 108.4(2)
N1 C10A C1 101.51(17)
C10 C10A C1 110.7(2)
N1 C10A C6A 110.3(2)
C10 C10A C6A 112.1(2)
C1 C10A C6A 113.2(2)
O2 C11 C6 124.6(3)
O2 C11 H11 117.7
C6 C11 H11 117.7
C2' C1' C6' 118.9(3)
C2' C1' C1 122.3(2)
C6' C1' C1 118.8(2)
C3' C2' C1' 120.4(3)
C3' C2' H2' 119.8
C1' C2' H2' 119.8
C4' C3' C2' 120.4(3)
C4' C3' H3' 119.8
C2' C3' H3' 119.8
C5' C4' C3' 119.8(3)
C5' C4' H4' 120.1
C3' C4' H4' 120.1
C4' C5' C6' 120.6(3)
C4' C5' H5' 119.7
C6' C5' H5' 119.7
C5' C6' C1' 119.9(3)
C5' C6' H6' 120.0
C1' C6' H6' 120.0

loop_
_geom_bond_atom_site_label_1
_geom_bond_atom_site_label_2
_geom_bond_distance
I1 C2 2.074(2)
N1 C3 1.358(3)
N1 C4 1.454(3)
N1 C10A 1.465(3)
O1 C3 1.221(3)
O2 C11 1.199(4)
O3 C8 1.226(3)
C1 C2 1.329(3)
C1 C1' 1.480(3)
C1 C10A 1.537(3)
C2 C3 1.484(4)
C4 C5 1.509(4)
C4 H4A 0.9900
C4 H4B 0.9900
C5 C6 1.535(4)
C5 H5A 0.9900
C5 H5B 0.9900
C6 C11 1.498(4)
C6 C6A 1.547(3)
C6 H6 1.0000
C6A C7 1.532(4)
C6A C10A 1.548(3)
C6A H6A 1.0000
C7 C8 1.507(4)
C7 H7A 0.9900
C7 H7B 0.9900
C8 C9 1.461(4)
C9 C10 1.335(4)
C9 H9 0.9500
C10 C10A 1.511(3)
C10 H10 0.9500
C11 H11 0.9500
C1' C2' 1.392(4)
C1' C6' 1.395(4)
C2' C3' 1.381(4)
C2' H2' 0.9500
C3' C4' 1.377(5)
C3' H3' 0.9500
C4' C5' 1.376(5)
C4' H4' 0.9500
C5' C6' 1.386(4)
C5' H5' 0.9500
C6' H6' 0.9500

loop_
_geom_torsion_atom_site_label_1
_geom_torsion_atom_site_label_2
_geom_torsion_atom_site_label_3
_geom_torsion_atom_site_label_4
_geom_torsion
C1' C1 C2 C3 -175.7(2)
C10A C1 C2 C3 1.5(3)
C1' C1 C2 I1 4.9(4)
C10A C1 C2 I1 -177.85(18)
C4 N1 C3 O1 -10.1(5)
C10A N1 C3 O1 -176.6(3)
C4 N1 C3 C2 170.3(2)
C10A N1 C3 C2 3.8(3)
C1 C2 C3 O1 177.1(3)
I1 C2 C3 O1 -3.5(4)
C1 C2 C3 N1 -3.3(3)
I1 C2 C3 N1 176.12(18)
C3 N1 C4 C5 -109.8(3)
C10A N1 C4 C5 55.9(3)
N1 C4 C5 C6 -55.0(3)
C4 C5 C6 C11 177.3(3)
C4 C5 C6 C6A 55.4(3)
C11 C6 C6A C7 68.1(3)
C5 C6 C6A C7 -171.5(2)
C11 C6 C6A C10A -169.8(2)
C5 C6 C6A C10A -49.5(3)
C6 C6A C7 C8 67.0(3)
C10A C6A C7 C8 -56.0(3)
C6A C7 C8 O3 -141.1(3)
C6A C7 C8 C9 39.0(3)
O3 C8 C9 C10 171.2(3)
C7 C8 C9 C10 -8.9(4)
C8 C9 C10 C10A -3.6(4)
C3 N1 C10A C10 -119.5(2)
C4 N1 C10A C10 73.3(3)
C3 N1 C10A C1 -2.9(3)
C4 N1 C10A C1 -170.1(2)
C3 N1 C10A C6A 117.4(2)
C4 N1 C10A C6A -49.8(3)
C9 C10 C10A N1 -136.7(3)
C9 C10 C10A C1 112.8(3)
C9 C10 C10A C6A -14.7(4)
C2 C1 C10A N1 0.7(3)
C1' C1 C10A N1 178.0(2)
C2 C1 C10A C10 115.6(2)
C1' C1 C10A C10 -67.0(3)
C2 C1 C10A C6A -117.6(2)
C1' C1 C10A C6A 59.8(3)
C7 C6A C10A N1 164.4(2)
C6 C6A C10A N1 43.5(3)
C7 C6A C10A C10 43.5(3)
C6 C6A C10A C10 -77.5(3)
C7 C6A C10A C1 -82.6(2)
C6 C6A C10A C1 156.48(19)
C5 C6 C11 O2 94.4(4)
C6A C6 C11 O2 -142.0(3)
C2 C1 C1' C2' -119.9(3)
C10A C1 C1' C2' 63.3(4)
C2 C1 C1' C6' 57.6(4)
C10A C1 C1' C6' -119.2(3)
C6' C1' C2' C3' 0.5(4)
C1 C1' C2' C3' 178.0(3)
C1' C2' C3' C4' -0.8(5)
C2' C3' C4' C5' 0.1(5)
C3' C4' C5' C6' 1.0(5)
C4' C5' C6' C1' -1.3(5)
C2' C1' C6' C5' 0.5(4)
C1 C1' C6' C5' -177.1(2)
